data_7206313
loop_
_publ_author_name
'Ma, Lu-Fang'
'Li, Xiu-Qin'
'Wang, Li-Ya'
'Hou, Hong-Wei'

_publ_section_title
;
 Syntheses and characterization of nickel(ii) and cobalt(ii)
 coordination polymers based on 5-bromoisophthalate anion and
 bis(imidazole) ligands
;
_journal_issue 14
_journal_name_full CrystEngComm
_journal_page_first 4625
_journal_paper_doi 10.1039/c1ce05308f
_journal_volume 13
_journal_year 2011
_chemical_formula_sum 'C17 H15 Br Co N4 O4'
_chemical_formula_weight 478.17
_chemical_name_systematic
;
?
;
_space_group_IT_number 5
_symmetry_cell_setting monoclinic
_symmetry_space_group_name_Hall 'C 2y'
_symmetry_space_group_name_H-M 'C 1 2 1'
_atom_sites_solution_hydrogens geom
_atom_sites_solution_primary direct
_atom_sites_solution_secondary difmap
_audit_creation_method SHELXL-97
_cell_angle_alpha 90.00
_cell_angle_beta 113.072(5)
_cell_angle_gamma 90.00
_cell_formula_units_Z 4
_cell_length_a 18.519(8)
_cell_length_b 13.366(6)
_cell_length_c 7.971(4)
_cell_measurement_reflns_used 3011
_cell_measurement_temperature 296(2)
_cell_measurement_theta_max 24.48
_cell_measurement_theta_min 2.78
_cell_volume 1815.2(15)
_computing_cell_refinement 'Bruker SMART'
_computing_data_collection 'Bruker SMART'
_computing_data_reduction 'Bruker SAINT'
_computing_molecular_graphics 'Bruker SHELXTL'
_computing_publication_material 'Bruker SHELXTL'
_computing_structure_refinement 'SHELXL-97 (Sheldrick, 1997)'
_computing_structure_solution 'SHELXS-97 (Sheldrick, 1990)'
_diffrn_ambient_temperature 296(2)
_diffrn_measured_fraction_theta_full 0.989
_diffrn_measured_fraction_theta_max 0.989
_diffrn_measurement_device_type 'CCD area detector'
_diffrn_measurement_method 'phi and omega scans'
_diffrn_radiation_monochromator graphite
_diffrn_radiation_source 'fine-focus sealed tube'
_diffrn_radiation_type MoK\a
_diffrn_radiation_wavelength 0.71073
_diffrn_reflns_av_R_equivalents 0.0347
_diffrn_reflns_av_sigmaI/netI 0.0624
_diffrn_reflns_limit_h_max 22
_diffrn_reflns_limit_h_min -22
_diffrn_reflns_limit_k_max 16
_diffrn_reflns_limit_k_min -16
_diffrn_reflns_limit_l_max 9
_diffrn_reflns_limit_l_min -9
_diffrn_reflns_number 6741
_diffrn_reflns_theta_full 25.50
_diffrn_reflns_theta_max 25.50
_diffrn_reflns_theta_min 2.39
_diffrn_standards_decay_% 0
_diffrn_standards_interval_count 0
_diffrn_standards_interval_time 0
_diffrn_standards_number 0
_exptl_absorpt_coefficient_mu 3.178
_exptl_absorpt_correction_T_max 0.5834
_exptl_absorpt_correction_T_min 0.5038
_exptl_absorpt_correction_type multi-scan
_exptl_absorpt_process_details sadabs
_exptl_crystal_colour pink
_exptl_crystal_density_diffrn 1.750
_exptl_crystal_density_method 'not measured'
_exptl_crystal_description block
_exptl_crystal_F_000 956
_exptl_crystal_size_max 0.25
_exptl_crystal_size_mid 0.21
_exptl_crystal_size_min 0.19
_refine_diff_density_max 1.690
_refine_diff_density_min -0.466
_refine_diff_density_rms 0.161
_refine_ls_abs_structure_details 'Flack H D (1983), Acta Cryst. A39, 876-881'
_refine_ls_abs_structure_Flack 0.042(18)
_refine_ls_extinction_method none
_refine_ls_goodness_of_fit_ref 1.064
_refine_ls_hydrogen_treatment constr
_refine_ls_matrix_type full
_refine_ls_number_parameters 247
_refine_ls_number_reflns 3289
_refine_ls_number_restraints 1
_refine_ls_restrained_S_all 1.064
_refine_ls_R_factor_all 0.0679
_refine_ls_R_factor_gt 0.0634
_refine_ls_shift/su_max 0.000
_refine_ls_shift/su_mean 0.000
_refine_ls_structure_factor_coef Fsqd
_refine_ls_weighting_details 'calc w=1/[\s^2^(Fo^2^)+(0.1220P)^2^+0.0000P] where P=(Fo^2^+2Fc^2^)/3'
_refine_ls_weighting_scheme calc
_refine_ls_wR_factor_gt 0.1649
_refine_ls_wR_factor_ref 0.1694
_reflns_number_gt 2980
_reflns_number_total 3289
_reflns_threshold_expression >2sigma(I)
_cod_data_source_file c1ce05308f.txt
_cod_data_source_block b
_cod_depositor_comments
;
The following automatic conversions were performed:

'_symmetry_cell_setting' value 'Monoclinic' changed to 'monoclinic'
according to /home/saulius/struct/CIF-dictionaries/cif_core.dic
dictionary named 'cif_core.dic' version 2.4.1 from 2010-06-29.

Automatic conversion script
Id: cif_fix_values 1715 2011-07-08 13:25:40Z adriana 
;
_cod_original_cell_volume 1815.2(14)
_cod_original_sg_symbol_H-M C2
_cod_database_code 7206313

loop_
_symmetry_equiv_pos_as_xyz
'x, y, z'
'-x, y, -z'
'x+1/2, y+1/2, z'
'-x+1/2, y+1/2, -z'

loop_
_atom_site_label
_atom_site_type_symbol
_atom_site_fract_x
_atom_site_fract_y
_atom_site_fract_z
_atom_site_U_iso_or_equiv
_atom_site_adp_type
_atom_site_occupancy
_atom_site_symmetry_multiplicity
_atom_site_calc_flag
_atom_site_refinement_flags
_atom_site_disorder_assembly
_atom_site_disorder_group
Co1 Co 0.79281(4) 0.16882(7) 0.61246(10) 0.0342(3) Uani 1 1 d . . .
N1 N 0.7648(4) 0.1197(5) 0.3557(8) 0.0401(13) Uani 1 1 d . . .
N2 N 0.7352(3) 0.0183(5) 0.1223(7) 0.0390(13) Uani 1 1 d . . .
N3 N 0.4997(4) -0.1682(4) -0.2527(9) 0.0394(12) Uani 1 1 d . . .
N4 N 0.3792(3) -0.2274(5) -0.3497(7) 0.0377(12) Uani 1 1 d . . .
O1 O 0.7087(3) 0.2488(5) 0.6318(7) 0.0511(13) Uani 1 1 d . . .
O2 O 0.6455(3) 0.1048(4) 0.5833(9) 0.0567(15) Uani 1 1 d . . .
O3 O 0.8624(3) 0.0780(4) 0.7956(7) 0.0469(12) Uani 1 1 d . . .
O4 O 0.7968(3) -0.0637(5) 0.7031(8) 0.0531(13) Uani 1 1 d . . .
Br1 Br 0.5000 0.54936(9) 0.5000 0.0828(5) Uani 1 2 d S . .
Br2 Br 1.0000 -0.36849(9) 1.0000 0.0847(5) Uani 1 2 d S . .
C1 C 0.5000 0.4069(8) 0.5000 0.044(2) Uani 1 2 d S . .
C2 C 0.5700(4) 0.3578(5) 0.5460(10) 0.0390(15) Uani 1 1 d . . .
H2 H 0.6167 0.3933 0.5769 0.047 Uiso 1 1 calc R . .
C3 C 0.5699(4) 0.2527(6) 0.5455(8) 0.0356(14) Uani 1 1 d . . .
C4 C 0.5000 0.2010(6) 0.5000 0.0320(18) Uani 1 2 d S . .
H4 H 0.5000 0.1314 0.5000 0.038 Uiso 1 2 calc SR . .
C5 C 0.6451(4) 0.1952(6) 0.5891(9) 0.0413(16) Uani 1 1 d . . .
C6 C 1.0000 -0.2269(8) 1.0000 0.044(2) Uani 1 2 d S . .
C7 C 0.9312(4) -0.1755(6) 0.9014(10) 0.0434(16) Uani 1 1 d . . .
H7 H 0.8853 -0.2105 0.8359 0.052 Uiso 1 1 calc R . .
C8 C 0.9312(4) -0.0723(5) 0.9012(8) 0.0349(13) Uani 1 1 d . . .
C9 C 1.0000 -0.0218(8) 1.0000 0.0347(19) Uani 1 2 d S . .
H9 H 1.0000 0.0478 1.0000 0.042 Uiso 1 2 calc SR . .
C10 C 0.8571(4) -0.0179(6) 0.7897(9) 0.0392(15) Uani 1 1 d . . .
C11 C 0.7559(5) 0.1740(7) 0.2048(10) 0.0541(18) Uani 1 1 d . . .
H11 H 0.7630 0.2428 0.2030 0.065 Uiso 1 1 calc R . .
C12 C 0.7354(5) 0.1137(6) 0.0581(11) 0.052(2) Uani 1 1 d . . .
H12 H 0.7237 0.1327 -0.0619 0.063 Uiso 1 1 calc R . .
C13 C 0.7515(3) 0.0246(5) 0.3007(9) 0.0347(14) Uani 1 1 d . . .
H13 H 0.7533 -0.0294 0.3758 0.042 Uiso 1 1 calc R . .
C14 C 0.7079(4) -0.0729(7) 0.0134(11) 0.0465(17) Uani 1 1 d . . .
H14A H 0.7284 -0.1313 0.0895 0.056 Uiso 1 1 calc R . .
H14B H 0.7266 -0.0741 -0.0844 0.056 Uiso 1 1 calc R . .
C15 C 0.6176(4) -0.0750(7) -0.0666(12) 0.0516(18) Uani 1 1 d . . .
H15A H 0.5993 -0.0695 0.0317 0.062 Uiso 1 1 calc R . .
H15B H 0.5977 -0.0179 -0.1465 0.062 Uiso 1 1 calc R . .
C16 C 0.5856(4) -0.1701(6) -0.1724(10) 0.0434(16) Uani 1 1 d . . .
H16A H 0.6052 -0.1770 -0.2683 0.052 Uiso 1 1 calc R . .
H16B H 0.6036 -0.2272 -0.0917 0.052 Uiso 1 1 calc R . .
C17 C 0.4513(4) -0.0924(6) -0.3514(9) 0.0391(15) Uani 1 1 d . . .
H17 H 0.4660 -0.0286 -0.3722 0.047 Uiso 1 1 calc R . .
C18 C 0.3763(3) -0.1311(6) -0.4130(9) 0.0363(14) Uani 1 1 d . . .
H18 H 0.3309 -0.0974 -0.4859 0.044 Uiso 1 1 calc R . .
C19 C 0.4546(4) -0.2474(6) -0.2545(9) 0.0397(14) Uani 1 1 d . . .
H19 H 0.4737 -0.3081 -0.1969 0.048 Uiso 1 1 calc R . .

loop_
_atom_site_aniso_label
_atom_site_aniso_U_11
_atom_site_aniso_U_22
_atom_site_aniso_U_33
_atom_site_aniso_U_23
_atom_site_aniso_U_13
_atom_site_aniso_U_12
Co1 0.0210(4) 0.0366(5) 0.0392(4) -0.0038(4) 0.0056(3) 0.0006(4)
N1 0.036(3) 0.044(3) 0.036(3) -0.001(2) 0.011(2) 0.002(3)
N2 0.024(3) 0.049(4) 0.037(3) -0.001(3) 0.005(2) -0.005(2)
N3 0.030(3) 0.031(3) 0.053(3) 0.000(2) 0.011(2) -0.002(2)
N4 0.019(3) 0.040(3) 0.048(3) -0.007(2) 0.007(2) -0.002(2)
O1 0.025(2) 0.067(4) 0.057(3) -0.010(3) 0.012(2) 0.000(2)
O2 0.040(3) 0.044(3) 0.077(4) -0.001(3) 0.013(3) 0.012(2)
O3 0.031(2) 0.043(3) 0.053(3) 0.005(2) 0.002(2) 0.006(2)
O4 0.028(2) 0.055(3) 0.056(3) 0.001(2) -0.005(2) -0.009(2)
Br1 0.0890(11) 0.0268(6) 0.1518(15) 0.000 0.0679(10) 0.000
Br2 0.0904(12) 0.0270(6) 0.1268(13) 0.000 0.0321(10) 0.000
C1 0.048(6) 0.026(5) 0.067(6) 0.000 0.032(5) 0.000
C2 0.027(3) 0.035(4) 0.056(4) -0.003(3) 0.017(3) -0.006(3)
C3 0.030(3) 0.037(3) 0.038(3) -0.002(3) 0.011(2) -0.003(3)
C4 0.031(4) 0.020(4) 0.041(4) 0.000 0.010(3) 0.000
C5 0.037(4) 0.047(4) 0.036(3) -0.004(3) 0.010(3) 0.004(3)
C6 0.034(5) 0.027(5) 0.065(6) 0.000 0.013(4) 0.000
C7 0.037(4) 0.039(4) 0.046(4) -0.005(3) 0.008(3) -0.009(3)
C8 0.031(3) 0.037(3) 0.034(3) 0.001(3) 0.009(2) -0.001(3)
C9 0.028(4) 0.036(5) 0.034(4) 0.000 0.006(3) 0.000
C10 0.029(3) 0.043(4) 0.040(3) 0.001(3) 0.007(3) 0.001(3)
C11 0.063(4) 0.040(4) 0.055(4) 0.004(4) 0.017(3) -0.018(4)
C12 0.059(5) 0.053(5) 0.040(4) 0.004(3) 0.013(3) -0.017(4)
C13 0.021(3) 0.040(4) 0.041(3) 0.001(3) 0.010(2) -0.002(2)
C14 0.028(3) 0.055(5) 0.052(4) -0.013(3) 0.010(3) -0.011(3)
C15 0.037(4) 0.049(5) 0.060(4) -0.004(4) 0.009(3) 0.005(3)
C16 0.027(3) 0.050(4) 0.051(4) -0.006(3) 0.013(3) 0.001(3)
C17 0.032(3) 0.037(4) 0.045(3) 0.011(3) 0.011(3) 0.004(3)
C18 0.017(3) 0.049(4) 0.038(3) -0.003(3) 0.006(2) 0.005(3)
C19 0.029(3) 0.032(3) 0.051(4) 0.002(3) 0.008(3) -0.001(3)

loop_
_atom_type_symbol
_atom_type_description
_atom_type_scat_dispersion_real
_atom_type_scat_dispersion_imag
_atom_type_scat_source
C C 0.0033 0.0016 'International Tables Vol C Tables 4.2.6.8 and 6.1.1.4'
H H 0.0000 0.0000 'International Tables Vol C Tables 4.2.6.8 and 6.1.1.4'
N N 0.0061 0.0033 'International Tables Vol C Tables 4.2.6.8 and 6.1.1.4'
O O 0.0106 0.0060 'International Tables Vol C Tables 4.2.6.8 and 6.1.1.4'
Co Co 0.3494 0.9721 'International Tables Vol C Tables 4.2.6.8 and 6.1.1.4'
Br Br -0.2901 2.4595 'International Tables Vol C Tables 4.2.6.8 and 6.1.1.4'

loop_
_geom_angle_atom_site_label_1
_geom_angle_atom_site_label_2
_geom_angle_atom_site_label_3
_geom_angle
_geom_angle_site_symmetry_1
_geom_angle_site_symmetry_3
_geom_angle_publ_flag
O1 Co1 O3 126.8(2) . . ?
O1 Co1 N1 111.3(2) . . ?
O3 Co1 N1 113.0(2) . . ?
O1 Co1 N4 102.7(3) . 3_556 ?
O3 Co1 N4 93.6(2) . 3_556 ?
N1 Co1 N4 104.2(2) . 3_556 ?
C13 N1 C11 106.0(6) . . ?
C13 N1 Co1 125.7(5) . . ?
C11 N1 Co1 128.3(6) . . ?
C13 N2 C12 107.8(6) . . ?
C13 N2 C14 124.3(6) . . ?
C12 N2 C14 127.0(6) . . ?
C19 N3 C17 108.1(6) . . ?
C19 N3 C16 123.7(6) . . ?
C17 N3 C16 127.9(6) . . ?
C19 N4 C18 106.2(6) . . ?
C19 N4 Co1 122.2(5) . 3_444 ?
C18 N4 Co1 131.6(4) . 3_444 ?
C5 O1 Co1 110.2(5) . . ?
C10 O3 Co1 125.2(4) . . ?
C2 C1 C2 122.7(9) 2_656 . ?
C2 C1 Br1 118.6(5) 2_656 . ?
C2 C1 Br1 118.6(5) . . ?
C1 C2 C3 118.6(6) . . ?
C1 C2 H2 120.7 . . ?
C3 C2 H2 120.7 . . ?
C4 C3 C2 120.0(6) . . ?
C4 C3 C5 119.4(6) . . ?
C2 C3 C5 120.6(6) . . ?
C3 C4 C3 120.1(8) . 2_656 ?
C3 C4 H4 119.9 . . ?
C3 C4 H4 119.9 2_656 . ?
O2 C5 O1 122.8(7) . . ?
O2 C5 C3 121.3(7) . . ?
O1 C5 C3 116.0(6) . . ?
C7 C6 C7 120.8(9) 2_757 . ?
C7 C6 Br2 119.6(5) 2_757 . ?
C7 C6 Br2 119.6(5) . . ?
C8 C7 C6 119.6(7) . . ?
C8 C7 H7 120.2 . . ?
C6 C7 H7 120.2 . . ?
C7 C8 C9 119.2(7) . . ?
C7 C8 C10 119.0(6) . . ?
C9 C8 C10 121.8(7) . . ?
C8 C9 C8 121.6(9) 2_757 . ?
C8 C9 H9 119.2 2_757 . ?
C8 C9 H9 119.2 . . ?
O4 C10 O3 124.0(6) . . ?
O4 C10 C8 120.9(7) . . ?
O3 C10 C8 115.0(6) . . ?
C12 C11 N1 110.1(8) . . ?
C12 C11 H11 124.9 . . ?
N1 C11 H11 124.9 . . ?
C11 C12 N2 105.9(7) . . ?
C11 C12 H12 127.1 . . ?
N2 C12 H12 127.1 . . ?
N2 C13 N1 110.2(6) . . ?
N2 C13 H13 124.9 . . ?
N1 C13 H13 124.9 . . ?
N2 C14 C15 109.1(7) . . ?
N2 C14 H14A 109.9 . . ?
C15 C14 H14A 109.9 . . ?
N2 C14 H14B 109.9 . . ?
C15 C14 H14B 109.9 . . ?
H14A C14 H14B 108.3 . . ?
C16 C15 C14 111.8(7) . . ?
C16 C15 H15A 109.3 . . ?
C14 C15 H15A 109.3 . . ?
C16 C15 H15B 109.3 . . ?
C14 C15 H15B 109.3 . . ?
H15A C15 H15B 107.9 . . ?
N3 C16 C15 110.5(6) . . ?
N3 C16 H16A 109.5 . . ?
C15 C16 H16A 109.5 . . ?
N3 C16 H16B 109.5 . . ?
C15 C16 H16B 109.5 . . ?
H16A C16 H16B 108.1 . . ?
N3 C17 C18 105.5(6) . . ?
N3 C17 H17 127.3 . . ?
C18 C17 H17 127.3 . . ?
N4 C18 C17 109.3(6) . . ?
N4 C18 H18 125.3 . . ?
C17 C18 H18 125.3 . . ?
N4 C19 N3 110.9(7) . . ?
N4 C19 H19 124.6 . . ?
N3 C19 H19 124.6 . . ?

loop_
_geom_bond_atom_site_label_1
_geom_bond_atom_site_label_2
_geom_bond_distance
_geom_bond_site_symmetry_2
_geom_bond_publ_flag
Co1 O1 1.945(6) . ?
Co1 O3 1.947(5) . ?
Co1 N1 2.014(6) . ?
Co1 N4 2.048(6) 3_556 ?
N1 C13 1.336(10) . ?
N1 C11 1.358(10) . ?
N2 C13 1.336(9) . ?
N2 C12 1.374(11) . ?
N2 C14 1.467(10) . ?
N3 C19 1.345(9) . ?
N3 C17 1.377(9) . ?
N3 C16 1.464(9) . ?
N4 C19 1.330(8) . ?
N4 C18 1.375(10) . ?
N4 Co1 2.048(6) 3_444 ?
O1 C5 1.304(10) . ?
O2 C5 1.209(10) . ?
O3 C10 1.285(9) . ?
O4 C10 1.222(9) . ?
Br1 C1 1.904(10) . ?
Br2 C6 1.893(10) . ?
C1 C2 1.369(8) 2_656 ?
C1 C2 1.369(8) . ?
C2 C3 1.405(10) . ?
C2 H2 0.9300 . ?
C3 C4 1.385(8) . ?
C3 C5 1.508(10) . ?
C4 C3 1.385(8) 2_656 ?
C4 H4 0.9300 . ?
C6 C7 1.388(9) 2_757 ?
C6 C7 1.388(9) . ?
C7 C8 1.380(10) . ?
C7 H7 0.9300 . ?
C8 C9 1.383(8) . ?
C8 C10 1.498(9) . ?
C9 C8 1.383(8) 2_757 ?
C9 H9 0.9300 . ?
C11 C12 1.346(12) . ?
C11 H11 0.9300 . ?
C12 H12 0.9300 . ?
C13 H13 0.9300 . ?
C14 C15 1.539(10) . ?
C14 H14A 0.9700 . ?
C14 H14B 0.9700 . ?
C15 C16 1.512(11) . ?
C15 H15A 0.9700 . ?
C15 H15B 0.9700 . ?
C16 H16A 0.9700 . ?
C16 H16B 0.9700 . ?
C17 C18 1.380(9) . ?
C17 H17 0.9300 . ?
C18 H18 0.9300 . ?
C19 H19 0.9300 . ?

loop_
_geom_torsion_atom_site_label_1
_geom_torsion_atom_site_label_2
_geom_torsion_atom_site_label_3
_geom_torsion_atom_site_label_4
_geom_torsion
_geom_torsion_site_symmetry_1
_geom_torsion_site_symmetry_2
_geom_torsion_site_symmetry_3
_geom_torsion_site_symmetry_4
_geom_torsion_publ_flag
O1 Co1 N1 C13 -112.2(6) . . . . ?
O3 Co1 N1 C13 37.5(6) . . . . ?
N4 Co1 N1 C13 137.7(6) 3_556 . . . ?
O1 Co1 N1 C11 68.2(7) . . . . ?
O3 Co1 N1 C11 -142.0(6) . . . . ?
N4 Co1 N1 C11 -41.8(7) 3_556 . . . ?
O3 Co1 O1 C5 -83.1(5) . . . . ?
N1 Co1 O1 C5 61.4(5) . . . . ?
N4 Co1 O1 C5 172.5(5) 3_556 . . . ?
O1 Co1 O3 C10 103.7(6) . . . . ?
N1 Co1 O3 C10 -40.4(7) . . . . ?
N4 Co1 O3 C10 -147.5(6) 3_556 . . . ?
C2 C1 C2 C3 0.2(5) 2_656 . . . ?
Br1 C1 C2 C3 -179.8(5) . . . . ?
C1 C2 C3 C4 -0.3(9) . . . . ?
C1 C2 C3 C5 178.0(5) . . . . ?
C2 C3 C4 C3 0.2(5) . . . 2_656 ?
C5 C3 C4 C3 -178.2(7) . . . 2_656 ?
Co1 O1 C5 O2 16.6(10) . . . . ?
Co1 O1 C5 C3 -163.1(5) . . . . ?
C4 C3 C5 O2 0.7(11) . . . . ?
C2 C3 C5 O2 -177.6(7) . . . . ?
C4 C3 C5 O1 -179.6(5) . . . . ?
C2 C3 C5 O1 2.1(10) . . . . ?
C7 C6 C7 C8 0.1(5) 2_757 . . . ?
Br2 C6 C7 C8 -179.9(5) . . . . ?
C6 C7 C8 C9 -0.2(10) . . . . ?
C6 C7 C8 C10 178.2(5) . . . . ?
C7 C8 C9 C8 0.1(5) . . . 2_757 ?
C10 C8 C9 C8 -178.2(7) . . . 2_757 ?
Co1 O3 C10 O4 -23.1(11) . . . . ?
Co1 O3 C10 C8 158.0(4) . . . . ?
C7 C8 C10 O4 1.7(10) . . . . ?
C9 C8 C10 O4 180.0(6) . . . . ?
C7 C8 C10 O3 -179.4(7) . . . . ?
C9 C8 C10 O3 -1.1(9) . . . . ?
C13 N1 C11 C12 1.7(9) . . . . ?
Co1 N1 C11 C12 -178.8(6) . . . . ?
N1 C11 C12 N2 -2.9(10) . . . . ?
C13 N2 C12 C11 3.0(9) . . . . ?
C14 N2 C12 C11 172.3(7) . . . . ?
C12 N2 C13 N1 -2.1(8) . . . . ?
C14 N2 C13 N1 -171.8(6) . . . . ?
C11 N1 C13 N2 0.3(8) . . . . ?
Co1 N1 C13 N2 -179.3(4) . . . . ?
C13 N2 C14 C15 91.0(8) . . . . ?
C12 N2 C14 C15 -76.7(9) . . . . ?
N2 C14 C15 C16 -177.0(7) . . . . ?
C19 N3 C16 C15 -138.0(8) . . . . ?
C17 N3 C16 C15 48.5(10) . . . . ?
C14 C15 C16 N3 -177.8(7) . . . . ?
C19 N3 C17 C18 -0.8(8) . . . . ?
C16 N3 C17 C18 173.5(7) . . . . ?
C19 N4 C18 C17 -1.2(8) . . . . ?
Co1 N4 C18 C17 -179.0(5) 3_444 . . . ?
N3 C17 C18 N4 1.2(8) . . . . ?
C18 N4 C19 N3 0.6(8) . . . . ?
Co1 N4 C19 N3 178.7(5) 3_444 . . . ?
C17 N3 C19 N4 0.1(8) . . . . ?
C16 N3 C19 N4 -174.5(6) . . . . ?
